data_7129879
loop_
_publ_author_name
'Watanabe, Taito'
'Saga, Yutaka'
'Kosugi, Kento'
'Iwami, Hikaru'
'Kondo, Mio'
'Masaoka, Shigeyuki'

_publ_section_title
;
 Visible light-driven CO2 reduction with a Ru polypyridyl complex bearing
 an N-heterocyclic carbene moiety
;
_journal_name_full 'Chemical Communications'
_journal_paper_doi 10.1039/D2CC00657J
_journal_year 2022
_chemical_formula_moiety 'C27 H25 N7 Ru, 2(Cl O4)'
_chemical_formula_sum 'C27 H25 Cl2 N7 O8 Ru'
_chemical_formula_weight 747.51
_chemical_name_systematic RuC(ClO4)2
_space_group_crystal_system triclinic
_space_group_IT_number 2
_space_group_name_Hall '-P 1'
_space_group_name_H-M_alt 'P -1'
_atom_sites_solution_hydrogens geom
_atom_sites_solution_primary dual
_audit_creation_date 2022-02-17
_audit_creation_method
;
Olex2 1.3
(compiled 2020.11.12 svn.r5f609507 for OlexSys, GUI svn.r6408)
;
_audit_update_record
;
2022-02-17 deposited with the CCDC.	2022-03-15 downloaded from the CCDC.
;
_cell_angle_alpha 86.015(2)
_cell_angle_beta 85.355(2)
_cell_angle_gamma 68.961(2)
_cell_formula_units_Z 4
_cell_length_a 10.6790(2)
_cell_length_b 12.5659(3)
_cell_length_c 23.1366(5)
_cell_measurement_reflns_used 29277
_cell_measurement_temperature 123.01(10)
_cell_measurement_theta_max 31.3140
_cell_measurement_theta_min 1.9240
_cell_volume 2885.51(11)
_computing_cell_refinement 'CrysAlisPro 1.171.40.53 (Rigaku OD, 2019)'
_computing_data_collection 'CrysAlisPro 1.171.40.53 (Rigaku OD, 2019)'
_computing_data_reduction 'CrysAlisPro 1.171.40.53 (Rigaku OD, 2019)'
_computing_molecular_graphics 'Olex2 1.3 (Dolomanov et al., 2009)'
_computing_publication_material 'Olex2 1.3 (Dolomanov et al., 2009)'
_computing_structure_refinement 'SHELXL 2014/3 (Sheldrick, 2015)'
_computing_structure_solution 'SHELXT 2014/5 (Sheldrick, 2014)'
_diffrn_ambient_environment N~2~
_diffrn_ambient_temperature 123.01(10)
_diffrn_detector 'CCD plate'
_diffrn_detector_area_resol_mean 10.0000
_diffrn_detector_type HyPix
_diffrn_measured_fraction_theta_full 1.000
_diffrn_measured_fraction_theta_max 0.833
_diffrn_measurement_details
;
List of Runs (angles in degrees, time in seconds):

  # Type    Start    End  Width  t~exp~   \w     \q     \k     \f   Frames
#--------------------------------------------------------------------------
  1  \w     44.00  84.00   0.50    1.80    --   11.21-178.00 -30.00   80
  2  \w     52.00  90.00   0.50    1.80    --   11.21-178.00 -60.00   76
  3  \w     45.00  85.00   0.50    1.80    --   11.21-178.00-150.00   80
  4  \w    -18.00   8.00   0.50    1.80    --  -12.77 -99.00   0.00   52
  5  \w    -18.00  15.00   0.50    1.80    --  -12.77 -99.00 -90.00   66
  6  \w     -9.00  19.00   0.50    1.80    --  -12.77 -99.00-180.00   56
  7  \w    -18.00   7.00   0.50    1.80    --  -12.77 -99.00-120.00   50
  8  \w    -71.00 -43.00   0.50    1.80    --  -12.77-178.00-120.00   56
  9  \w    -69.00 -43.00   0.50    1.80    --  -12.77-178.00  60.00   52
 10  \w    -89.00   6.00   0.50    1.80    --  -12.77 -43.00  20.00  190
 11  \w    -24.00  63.00   0.50    1.80    --  -12.77  43.00 171.00  174
 12  \w    -91.00 -41.00   0.50    1.80    --  -12.77 178.00 -90.00  100
 13  \w    -92.00 -42.00   0.50    1.80    --  -12.77 178.00-150.00  100
;
_diffrn_measurement_device 'four-circle diffractometer'
_diffrn_measurement_device_type 'XtaLAB Synergy R, HyPix'
_diffrn_measurement_method '\w scans'
_diffrn_orient_matrix_type 'CrysAlisPro convention (1999,Acta A55,543-557)'
_diffrn_orient_matrix_UB_11 0.0616104000
_diffrn_orient_matrix_UB_12 0.0098110000
_diffrn_orient_matrix_UB_13 -0.0016024000
_diffrn_orient_matrix_UB_21 0.0298879000
_diffrn_orient_matrix_UB_22 -0.0518318000
_diffrn_orient_matrix_UB_23 0.0162217000
_diffrn_orient_matrix_UB_31 0.0198409000
_diffrn_orient_matrix_UB_32 -0.0296939000
_diffrn_orient_matrix_UB_33 -0.0261178000
_diffrn_radiation_monochromator mirror
_diffrn_radiation_probe x-ray
_diffrn_radiation_type 'Mo K\a'
_diffrn_radiation_wavelength 0.71073
_diffrn_reflns_av_R_equivalents 0.0326
_diffrn_reflns_av_unetI/netI 0.0412
_diffrn_reflns_Laue_measured_fraction_full 1.000
_diffrn_reflns_Laue_measured_fraction_max 0.833
_diffrn_reflns_limit_h_max 15
_diffrn_reflns_limit_h_min -15
_diffrn_reflns_limit_k_max 16
_diffrn_reflns_limit_k_min -17
_diffrn_reflns_limit_l_max 32
_diffrn_reflns_limit_l_min -32
_diffrn_reflns_number 48274
_diffrn_reflns_point_group_measured_fraction_full 1.000
_diffrn_reflns_point_group_measured_fraction_max 0.833
_diffrn_reflns_theta_full 25.242
_diffrn_reflns_theta_max 31.412
_diffrn_reflns_theta_min 1.915
_diffrn_source 'micro-focus sealed X-ray tube'
_diffrn_source_type 'Mova (Mo) X-ray Source'
_exptl_absorpt_coefficient_mu 0.793
_exptl_absorpt_correction_T_max 1.000
_exptl_absorpt_correction_T_min 0.634
_exptl_absorpt_correction_type gaussian
_exptl_absorpt_process_details
;
CrysAlisPro 1.171.40.53 (Rigaku Oxford Diffraction, 2019)
Numerical absorption correction based on gaussian integration over
			a multifaceted crystal model
Empirical absorption correction using spherical harmonics,
 implemented in SCALE3 ABSPACK scaling algorithm.
;
_exptl_crystal_colour 'dark red'
_exptl_crystal_density_diffrn 1.721
_exptl_crystal_description block
_exptl_crystal_F_000 1512
_exptl_crystal_size_max 0.23
_exptl_crystal_size_mid 0.102
_exptl_crystal_size_min 0.076
_refine_diff_density_max 2.164
_refine_diff_density_min -0.755
_refine_diff_density_rms 0.110
_refine_ls_extinction_method none
_refine_ls_goodness_of_fit_ref 1.050
_refine_ls_hydrogen_treatment constr
_refine_ls_matrix_type full
_refine_ls_number_parameters 815
_refine_ls_number_reflns 15899
_refine_ls_number_restraints 0
_refine_ls_restrained_S_all 1.050
_refine_ls_R_factor_all 0.0538
_refine_ls_R_factor_gt 0.0406
_refine_ls_shift/su_max 0.001
_refine_ls_shift/su_mean 0.000
_refine_ls_structure_factor_coef Fsqd
_refine_ls_weighting_details 'w=1/[\s^2^(Fo^2^)+(0.0592P)^2^+0.9000P] where P=(Fo^2^+2Fc^2^)/3'
_refine_ls_weighting_scheme calc
_refine_ls_wR_factor_gt 0.1000
_refine_ls_wR_factor_ref 0.1057
_reflns_Friedel_coverage 0.000
_reflns_number_gt 12865
_reflns_number_total 15899
_reflns_threshold_expression 'I > 2\s(I)'
_cod_data_source_file d2cc00657j2.cif
_cod_data_source_block ruc(clo4)
_cod_database_code 7129879
_shelxl_version_number 2014-3
_chemical_oxdiff_formula 'C27 N7 H25 Ru Cl2 O8'
_shelx_space_group_comment
;
The symmetry employed for this shelxl refinement is uniquely defined
by the following loop, which should always be used as a source of
symmetry information in preference to the above space-group names.
They are only intended as comments.
;
_reflns_odcompleteness_completeness 99.96
_reflns_odcompleteness_iscentric 1
_reflns_odcompleteness_theta 27.42
_olex2_refinement_description
;
1. Fixed Uiso
 At 1.2 times of:
  All C(H) groups, All C(H,H) groups
 At 1.5 times of:
  All C(H,H,H) groups
2.a Secondary CH2 refined with riding coordinates:
 C01D(H01A,H01B), C01F(H01C,H01D)
2.b Aromatic/amide H refined with riding coordinates:
 C014(H014), C016(H016), C017(H017), C01E(H01E), C01G(H01G), C01I(H01I),
 C01K(H01K), C01L(H01L), C01M(H01M), C01P(H01P), C01Q(H01Q), C01R(H01R),
 C01T(H01T), C01U(H01U), C01V(H01V), C01W(H01W), C01X(H01X), C01Y(H01Y),
 C01Z(H01Z), C020(H020), C021(H021), C023(H023), C024(H024), C025(H025),
 C026(H026), C027(H027), C028(H028), C029(H029), C02B(H02G), C02C(H02H),
 C02D(H02I), C02E(H02J), C02F(H02K), C02G(H02L)
2.c Idealised Me refined as rotating group:
 C022(H02A,H02B,H02C), C02A(H02D,H02E,H02F), C02H(H02M,H02N,H02O), C02I(H02P,
 H02Q,H02R)
;
_olex2_submission_special_instructions 'No special instructions were received'
_oxdiff_exptl_absorpt_empirical_details
;
Empirical correction (ABSPACK) includes:
- Absorption correction using spherical harmonics
- Frame scaling
;
_oxdiff_exptl_absorpt_empirical_full_max 1.378
_oxdiff_exptl_absorpt_empirical_full_min 0.692

loop_
_space_group_symop_operation_xyz
'x, y, z'
'-x, -y, -z'

loop_
_atom_site_label
_atom_site_type_symbol
_atom_site_fract_x
_atom_site_fract_y
_atom_site_fract_z
_atom_site_U_iso_or_equiv
_atom_site_adp_type
_atom_site_occupancy
_atom_site_site_symmetry_order
_atom_site_calc_flag
_atom_site_refinement_flags_posn
_atom_site_refinement_flags_adp
_atom_site_refinement_flags_occupancy
_atom_site_disorder_assembly
_atom_site_disorder_group
Ru2 Ru 0.36185(2) 0.27801(2) 0.63924(2) 0.01482(5) Uani 1 1 d . . . . .
Ru1 Ru 0.12827(2) 0.76741(2) 0.85977(2) 0.01619(5) Uani 1 1 d . . . . .
Cl22 Cl 0.88889(6) 0.02971(5) 0.58356(2) 0.02400(12) Uani 1 1 d . . . . .
Cl21 Cl 0.67413(7) 0.59781(6) 0.61395(3) 0.02886(13) Uani 1 1 d . . . . .
Cl11 Cl 0.59440(6) 0.97011(6) 0.89935(3) 0.02712(13) Uani 1 1 d . . . . .
Cl12 Cl 0.81495(7) 0.44913(6) 0.88988(3) 0.02902(14) Uani 1 1 d . . . . .
N24 N 0.52838(19) 0.25201(17) 0.68983(8) 0.0175(4) Uani 1 1 d . . . . .
N21 N 0.41191(19) 0.11773(16) 0.60591(8) 0.0170(4) Uani 1 1 d . . . . .
O3 O 0.6415(2) 0.91567(18) 0.95407(8) 0.0381(5) Uani 1 1 d . . . . .
O14 O 0.8641(2) 0.10102(18) 0.53128(8) 0.0376(5) Uani 1 1 d . . . . .
N13 N 0.0510(2) 0.92915(17) 0.89438(8) 0.0183(4) Uani 1 1 d . . . . .
N12 N 0.26595(19) 0.75623(17) 0.91377(8) 0.0179(4) Uani 1 1 d . . . . .
N23 N 0.2607(2) 0.45433(17) 0.64574(8) 0.0190(4) Uani 1 1 d . . . . .
N27 N 0.4730(2) 0.31562(17) 0.56705(8) 0.0183(4) Uani 1 1 d . . . . .
O15 O 0.8622(2) -0.07279(16) 0.57510(8) 0.0326(4) Uani 1 1 d . . . . .
N22 N 0.20610(19) 0.30218(17) 0.59358(8) 0.0180(4) Uani 1 1 d . . . . .
O7 O 0.7276(2) 0.66307(18) 0.57186(10) 0.0426(5) Uani 1 1 d . . . . .
O16 O 1.02552(19) -0.00043(19) 0.59833(8) 0.0356(5) Uani 1 1 d . . . . .
N15 N 0.1484(2) 0.89918(17) 0.74903(8) 0.0195(4) Uani 1 1 d . . . . .
O13 O 0.8016(2) 0.08926(18) 0.63102(8) 0.0376(5) Uani 1 1 d . . . . .
N14 N -0.0197(2) 0.77479(17) 0.80125(8) 0.0191(4) Uani 1 1 d . . . . .
N11 N 0.2536(2) 0.59748(17) 0.85200(8) 0.0205(4) Uani 1 1 d . . . . .
N25 N 0.3447(2) 0.15293(17) 0.75248(8) 0.0200(4) Uani 1 1 d . . . . .
N17 N 0.0136(2) 0.71396(17) 0.92540(8) 0.0208(4) Uani 1 1 d . . . . .
O6 O 0.6548(2) 0.50821(19) 0.58516(9) 0.0427(5) Uani 1 1 d . . . . .
N16 N 0.3505(2) 0.80635(18) 0.77068(9) 0.0232(4) Uani 1 1 d . . . . .
O4 O 0.5774(2) 1.08886(18) 0.89922(9) 0.0430(5) Uani 1 1 d . . . . .
O2 O 0.6908(2) 0.91877(19) 0.85302(9) 0.0429(5) Uani 1 1 d . . . . .
O1 O 0.4694(2) 0.9593(2) 0.88886(9) 0.0501(6) Uani 1 1 d . . . . .
N26 N 0.1454(2) 0.2698(2) 0.73965(9) 0.0268(5) Uani 1 1 d . . . . .
O5 O 0.5484(2) 0.6710(2) 0.63910(11) 0.0549(6) Uani 1 1 d . . . . .
O12 O 0.7745(3) 0.4128(2) 0.94573(9) 0.0583(7) Uani 1 1 d . . . . .
O8 O 0.7680(2) 0.54888(19) 0.65806(9) 0.0441(5) Uani 1 1 d . . . . .
C00Y C 0.5656(2) 0.1708(2) 0.73312(9) 0.0190(5) Uani 1 1 d . . . . .
C00Z C 0.1379(2) 0.9499(2) 0.92818(9) 0.0197(5) Uani 1 1 d . . . . .
C21 C 0.2717(2) 0.2337(2) 0.71357(9) 0.0181(4) Uani 1 1 d . . . . .
C11 C 0.2208(2) 0.8258(2) 0.79068(9) 0.0184(4) Uani 1 1 d . . . . .
C012 C 0.3655(2) 0.6548(2) 0.92342(9) 0.0204(5) Uani 1 1 d . . . . .
C013 C 0.3112(3) 0.1058(2) 0.57731(9) 0.0211(5) Uani 1 1 d . . . . .
C014 C -0.0754(3) 0.6935(2) 0.80583(10) 0.0245(5) Uani 1 1 d . . . . .
H014 H -0.0520 0.6391 0.8363 0.029 Uiso 1 1 calc R U . . .
C015 C 0.2591(2) 0.8502(2) 0.94086(9) 0.0187(4) Uani 1 1 d . . . . .
C016 C 0.5997(2) 0.3218(2) 0.67990(10) 0.0224(5) Uani 1 1 d . . . . .
H016 H 0.5776 0.3758 0.6492 0.027 Uiso 1 1 calc R U . . .
C017 C 0.2296(3) 0.9248(2) 0.70451(10) 0.0229(5) Uani 1 1 d . . . . .
H017 H 0.2016 0.9727 0.6719 0.027 Uiso 1 1 calc R U . . .
C018 C -0.0591(2) 0.8555(2) 0.75739(9) 0.0200(5) Uani 1 1 d . . . . .
O9 O 0.8163(3) 0.3710(2) 0.84886(11) 0.0647(8) Uani 1 1 d . . . . .
C22 C 0.5418(2) 0.3299(2) 0.52983(10) 0.0210(5) Uani 1 1 d . . . . .
O10 O 0.7248(3) 0.5610(2) 0.87546(11) 0.0641(8) Uani 1 1 d . . . . .
C01C C 0.1137(2) 0.4086(2) 0.58682(10) 0.0218(5) Uani 1 1 d . . . . .
C01D C 0.4885(2) 0.0917(2) 0.74434(10) 0.0196(5) Uani 1 1 d . . . . .
H01A H 0.5059 0.0425 0.7119 0.023 Uiso 1 1 calc R U . . .
H01B H 0.5198 0.0437 0.7787 0.023 Uiso 1 1 calc R U . . .
C01E C 0.3256(3) 0.0037(2) 0.55284(10) 0.0252(5) Uani 1 1 d . . . . .
H01E H 0.2545 -0.0041 0.5350 0.030 Uiso 1 1 calc R U . . .
C01F C 0.0019(2) 0.9466(2) 0.75081(10) 0.0209(5) Uani 1 1 d . . . . .
H01C H -0.0265 0.9919 0.7153 0.025 Uiso 1 1 calc R U . . .
H01D H -0.0311 0.9968 0.7831 0.025 Uiso 1 1 calc R U . . .
C01G C 0.6715(2) 0.1598(2) 0.76693(10) 0.0239(5) Uani 1 1 d . . . . .
H01G H 0.6955 0.1029 0.7962 0.029 Uiso 1 1 calc R U . . .
C01H C 0.1926(2) 0.2111(2) 0.57072(9) 0.0205(5) Uani 1 1 d . . . . .
C01I C 0.4649(3) 0.6456(2) 0.96056(10) 0.0238(5) Uani 1 1 d . . . . .
H01I H 0.5340 0.5762 0.9670 0.029 Uiso 1 1 calc R U . . .
C01J C 0.1483(2) 0.4958(2) 0.61433(10) 0.0213(5) Uani 1 1 d . . . . .
C01K C 0.2663(3) 0.1391(2) 0.80131(10) 0.0282(6) Uani 1 1 d . . . . .
H01K H 0.2949 0.0891 0.8332 0.034 Uiso 1 1 calc R U . . .
C01L C -0.1524(2) 0.8546(2) 0.71936(10) 0.0252(5) Uani 1 1 d . . . . .
H01L H -0.1798 0.9123 0.6907 0.030 Uiso 1 1 calc R U . . .
C01M C -0.0719(2) 1.0107(2) 0.88968(9) 0.0207(5) Uani 1 1 d . . . . .
H01M H -0.1350 0.9949 0.8698 0.025 Uiso 1 1 calc R U . . .
C01N C 0.3560(3) 0.5642(2) 0.88902(9) 0.0218(5) Uani 1 1 d . . . . .
C12 C -0.0573(3) 0.6895(2) 0.95826(10) 0.0256(5) Uani 1 1 d . . . . .
C01P C 0.2427(3) 0.5181(2) 0.81861(11) 0.0275(6) Uani 1 1 d . . . . .
H01P H 0.1744 0.5395 0.7929 0.033 Uiso 1 1 calc R U . . .
C01Q C 0.2979(3) 0.5306(2) 0.67095(10) 0.0235(5) Uani 1 1 d . . . . .
H01Q H 0.3727 0.5036 0.6932 0.028 Uiso 1 1 calc R U . . .
C01R C 0.3563(3) 0.8664(2) 0.71805(10) 0.0255(5) Uani 1 1 d . . . . .
H01R H 0.4338 0.8660 0.6964 0.031 Uiso 1 1 calc R U . . .
O11 O 0.9493(3) 0.4511(2) 0.88921(13) 0.0682(8) Uani 1 1 d . . . . .
C01T C 0.7040(3) 0.3170(2) 0.71299(11) 0.0284(6) Uani 1 1 d . . . . .
H01T H 0.7481 0.3688 0.7058 0.034 Uiso 1 1 calc R U . . .
C01U C 0.3552(3) 0.8458(2) 0.97850(10) 0.0232(5) Uani 1 1 d . . . . .
H01U H 0.3506 0.9105 0.9971 0.028 Uiso 1 1 calc R U . . .
C01V C 0.1070(3) 1.0553(2) 0.95217(10) 0.0247(5) Uani 1 1 d . . . . .
H01V H 0.1687 1.0686 0.9741 0.030 Uiso 1 1 calc R U . . .
C01W C 0.0741(3) 0.6116(2) 0.60904(10) 0.0269(5) Uani 1 1 d . . . . .
H01W H -0.0035 0.6372 0.5886 0.032 Uiso 1 1 calc R U . . .
C01X C 0.4463(3) -0.0855(2) 0.55531(10) 0.0280(6) Uani 1 1 d . . . . .
H01X H 0.4565 -0.1554 0.5406 0.034 Uiso 1 1 calc R U . . .
C01Y C 0.5326(2) 0.0312(2) 0.60453(10) 0.0207(5) Uani 1 1 d . . . . .
H01Y H 0.6043 0.0409 0.6209 0.025 Uiso 1 1 calc R U . . .
C01Z C 0.4585(3) 0.7426(2) 0.98781(10) 0.0250(5) Uani 1 1 d . . . . .
H01Z H 0.5246 0.7381 1.0127 0.030 Uiso 1 1 calc R U . . .
C020 C -0.1077(3) 1.1157(2) 0.91291(10) 0.0252(5) Uani 1 1 d . . . . .
H020 H -0.1929 1.1700 0.9083 0.030 Uiso 1 1 calc R U . . .
C021 C -0.2047(3) 0.7690(2) 0.72373(11) 0.0293(6) Uani 1 1 d . . . . .
H021 H -0.2653 0.7668 0.6976 0.035 Uiso 1 1 calc R U . . .
C022 C 0.6326(3) 0.3470(2) 0.48258(10) 0.0282(6) Uani 1 1 d . . . . .
H02A H 0.5901 0.3580 0.4465 0.042 Uiso 1 1 calc R U . . .
H02B H 0.7138 0.2812 0.4809 0.042 Uiso 1 1 calc R U . . .
H02C H 0.6536 0.4131 0.4892 0.042 Uiso 1 1 calc R U . . .
C023 C 0.5527(3) -0.0708(2) 0.57978(10) 0.0255(5) Uani 1 1 d . . . . .
H023 H 0.6366 -0.1289 0.5795 0.031 Uiso 1 1 calc R U . . .
C024 C -0.0024(3) 0.4252(2) 0.55907(10) 0.0279(6) Uani 1 1 d . . . . .
H024 H -0.0668 0.4979 0.5545 0.033 Uiso 1 1 calc R U . . .
C025 C -0.1651(3) 0.6864(2) 0.76788(11) 0.0290(6) Uani 1 1 d . . . . .
H025 H -0.1982 0.6270 0.7720 0.035 Uiso 1 1 calc R U . . .
C026 C 0.7412(3) 0.2340(2) 0.75689(12) 0.0305(6) Uani 1 1 d . . . . .
H026 H 0.8119 0.2279 0.7794 0.037 Uiso 1 1 calc R U . . .
C027 C 0.4464(3) 0.4527(2) 0.89218(10) 0.0294(6) Uani 1 1 d . . . . .
H027 H 0.5160 0.4324 0.9171 0.035 Uiso 1 1 calc R U . . .
C028 C 0.1160(3) 0.6890(2) 0.63437(11) 0.0295(6) Uani 1 1 d . . . . .
H028 H 0.0682 0.7670 0.6305 0.035 Uiso 1 1 calc R U . . .
C029 C 0.4327(3) 0.3718(2) 0.85819(12) 0.0371(7) Uani 1 1 d . . . . .
H029 H 0.4915 0.2965 0.8602 0.044 Uiso 1 1 calc R U . . .
C02A C 0.0262(3) 0.3574(3) 0.71767(12) 0.0349(7) Uani 1 1 d . . . . .
H02D H 0.0458 0.4250 0.7063 0.052 Uiso 1 1 calc R U . . .
H02E H -0.0453 0.3748 0.7475 0.052 Uiso 1 1 calc R U . . .
H02F H -0.0008 0.3303 0.6847 0.052 Uiso 1 1 calc R U . . .
C02B C 0.0775(3) 0.2242(3) 0.54280(10) 0.0283(6) Uani 1 1 d . . . . .
H02G H 0.0666 0.1618 0.5274 0.034 Uiso 1 1 calc R U . . .
C02C C 0.1416(3) 0.2118(3) 0.79336(11) 0.0331(6) Uani 1 1 d . . . . .
H02H H 0.0664 0.2220 0.8187 0.040 Uiso 1 1 calc R U . . .
C02D C -0.0207(3) 0.3314(3) 0.53819(11) 0.0307(6) Uani 1 1 d . . . . .
H02I H -0.0999 0.3407 0.5209 0.037 Uiso 1 1 calc R U . . .
C02E C 0.2300(3) 0.6479(2) 0.66543(11) 0.0285(6) Uani 1 1 d . . . . .
H02J H 0.2611 0.6979 0.6824 0.034 Uiso 1 1 calc R U . . .
C02F C -0.0153(3) 1.1399(2) 0.94339(10) 0.0281(6) Uani 1 1 d . . . . .
H02K H -0.0356 1.2120 0.9576 0.034 Uiso 1 1 calc R U . . .
C02G C 0.3292(3) 0.4061(2) 0.82114(12) 0.0369(7) Uani 1 1 d . . . . .
H02L H 0.3177 0.3535 0.7977 0.044 Uiso 1 1 calc R U . . .
C02H C 0.4725(3) 0.7334(3) 0.79814(12) 0.0346(6) Uani 1 1 d . . . . .
H02M H 0.4802 0.7663 0.8333 0.052 Uiso 1 1 calc R U . . .
H02N H 0.5494 0.7270 0.7722 0.052 Uiso 1 1 calc R U . . .
H02O H 0.4681 0.6590 0.8070 0.052 Uiso 1 1 calc R U . . .
C02I C -0.1499(3) 0.6592(3) 1.00062(13) 0.0377(7) Uani 1 1 d . . . . .
H02P H -0.1782 0.6033 0.9850 0.057 Uiso 1 1 calc R U . . .
H02Q H -0.2269 0.7261 1.0090 0.057 Uiso 1 1 calc R U . . .
H02R H -0.1052 0.6283 1.0357 0.057 Uiso 1 1 calc R U . . .

loop_
_atom_site_aniso_label
_atom_site_aniso_U_11
_atom_site_aniso_U_22
_atom_site_aniso_U_33
_atom_site_aniso_U_23
_atom_site_aniso_U_13
_atom_site_aniso_U_12
Ru2 0.01564(9) 0.01534(10) 0.01469(8) -0.00288(6) -0.00230(6) -0.00628(7)
Ru1 0.01744(10) 0.01590(10) 0.01506(9) -0.00276(6) -0.00192(7) -0.00515(7)
Cl22 0.0245(3) 0.0265(3) 0.0224(3) -0.0010(2) -0.0028(2) -0.0103(2)
Cl21 0.0273(3) 0.0219(3) 0.0372(3) -0.0037(2) -0.0032(3) -0.0078(3)
Cl11 0.0291(3) 0.0284(3) 0.0257(3) 0.0023(2) -0.0046(2) -0.0124(3)
Cl12 0.0294(3) 0.0232(3) 0.0311(3) -0.0020(2) 0.0000(2) -0.0056(3)
N24 0.0184(10) 0.0150(10) 0.0199(9) -0.0044(7) -0.0028(7) -0.0059(8)
N21 0.0203(10) 0.0152(10) 0.0169(8) -0.0016(7) -0.0010(7) -0.0078(8)
O3 0.0467(13) 0.0357(12) 0.0328(10) 0.0074(9) -0.0175(9) -0.0143(10)
O14 0.0432(12) 0.0402(12) 0.0343(10) 0.0130(9) -0.0172(9) -0.0202(10)
N13 0.0194(10) 0.0174(10) 0.0172(9) -0.0031(7) -0.0007(7) -0.0052(8)
N12 0.0177(9) 0.0172(10) 0.0178(9) -0.0013(7) -0.0010(7) -0.0050(8)
N23 0.0189(10) 0.0169(10) 0.0182(9) -0.0026(7) -0.0003(7) -0.0027(8)
N27 0.0202(10) 0.0159(10) 0.0203(9) -0.0022(7) -0.0038(8) -0.0073(8)
O15 0.0421(12) 0.0255(10) 0.0342(10) -0.0053(8) -0.0005(8) -0.0166(9)
N22 0.0175(9) 0.0228(11) 0.0160(8) -0.0014(7) -0.0016(7) -0.0098(8)
O7 0.0396(12) 0.0246(11) 0.0584(13) 0.0058(10) 0.0026(10) -0.0075(9)
O16 0.0264(10) 0.0466(13) 0.0339(10) 0.0046(9) -0.0117(8) -0.0123(9)
N15 0.0229(10) 0.0196(10) 0.0175(9) -0.0024(7) -0.0004(7) -0.0092(8)
O13 0.0386(12) 0.0361(12) 0.0375(10) -0.0157(9) 0.0063(9) -0.0118(10)
N14 0.0200(10) 0.0193(10) 0.0180(9) -0.0047(7) -0.0006(7) -0.0063(8)
N11 0.0246(11) 0.0161(10) 0.0186(9) -0.0038(7) -0.0010(8) -0.0041(8)
N25 0.0211(10) 0.0215(11) 0.0183(9) -0.0019(8) -0.0005(7) -0.0087(8)
N17 0.0239(10) 0.0182(10) 0.0207(9) -0.0039(8) -0.0030(8) -0.0068(8)
O6 0.0500(14) 0.0340(12) 0.0513(12) -0.0083(10) -0.0098(10) -0.0211(11)
N16 0.0208(10) 0.0233(11) 0.0256(10) -0.0019(8) -0.0001(8) -0.0080(9)
O4 0.0627(15) 0.0265(11) 0.0359(11) -0.0009(9) -0.0016(10) -0.0114(11)
O2 0.0456(13) 0.0425(13) 0.0384(11) -0.0142(10) 0.0075(9) -0.0128(11)
O1 0.0384(13) 0.0732(18) 0.0478(12) 0.0246(12) -0.0176(10) -0.0328(12)
N26 0.0205(11) 0.0350(13) 0.0236(10) 0.0009(9) -0.0002(8) -0.0087(9)
O5 0.0405(13) 0.0429(14) 0.0687(16) -0.0116(12) 0.0141(12) -0.0014(11)
O12 0.0643(17) 0.0458(15) 0.0394(12) 0.0111(11) 0.0130(11) 0.0053(12)
O8 0.0535(14) 0.0394(13) 0.0447(12) 0.0009(10) -0.0171(10) -0.0202(11)
C00Y 0.0168(11) 0.0191(12) 0.0188(10) -0.0049(8) -0.0023(8) -0.0025(9)
C00Z 0.0208(11) 0.0214(12) 0.0170(10) -0.0029(9) -0.0024(8) -0.0070(10)
C21 0.0180(11) 0.0198(12) 0.0184(10) -0.0032(8) -0.0033(8) -0.0080(9)
C11 0.0180(11) 0.0182(12) 0.0183(10) -0.0040(8) -0.0013(8) -0.0050(9)
C012 0.0224(12) 0.0183(12) 0.0192(10) -0.0013(9) 0.0010(9) -0.0062(10)
C013 0.0290(13) 0.0248(13) 0.0156(10) -0.0021(9) -0.0012(9) -0.0166(11)
C014 0.0265(13) 0.0242(13) 0.0246(11) -0.0046(10) -0.0021(10) -0.0106(11)
C015 0.0197(11) 0.0193(12) 0.0180(10) -0.0009(8) -0.0009(8) -0.0080(9)
C016 0.0223(12) 0.0201(12) 0.0269(11) -0.0047(9) -0.0035(9) -0.0091(10)
C017 0.0305(13) 0.0219(13) 0.0189(10) -0.0015(9) 0.0010(9) -0.0129(11)
C018 0.0176(11) 0.0228(12) 0.0171(10) -0.0041(9) 0.0006(8) -0.0039(9)
O9 0.086(2) 0.0645(18) 0.0531(14) -0.0263(13) 0.0057(14) -0.0359(16)
C22 0.0243(12) 0.0187(12) 0.0215(11) -0.0013(9) -0.0056(9) -0.0085(10)
O10 0.0526(16) 0.0388(14) 0.0734(17) 0.0206(13) 0.0181(13) 0.0081(12)
C01C 0.0191(12) 0.0266(13) 0.0195(10) 0.0002(9) -0.0021(9) -0.0080(10)
C01D 0.0215(12) 0.0184(12) 0.0186(10) -0.0014(8) -0.0029(9) -0.0063(9)
C01E 0.0355(14) 0.0289(14) 0.0195(11) -0.0040(10) -0.0014(10) -0.0210(12)
C01F 0.0209(12) 0.0210(12) 0.0186(10) -0.0011(9) -0.0014(9) -0.0047(10)
C01G 0.0229(12) 0.0219(13) 0.0240(11) -0.0009(9) -0.0073(9) -0.0034(10)
C01H 0.0228(12) 0.0270(13) 0.0161(10) -0.0036(9) -0.0010(9) -0.0138(10)
C01I 0.0233(12) 0.0232(13) 0.0218(11) 0.0013(9) -0.0029(9) -0.0045(10)
C01J 0.0198(12) 0.0214(13) 0.0195(10) -0.0005(9) 0.0004(9) -0.0036(10)
C01K 0.0292(14) 0.0348(15) 0.0201(11) 0.0029(10) 0.0006(10) -0.0120(12)
C01L 0.0212(12) 0.0329(15) 0.0205(11) -0.0024(10) -0.0026(9) -0.0078(11)
C01M 0.0191(11) 0.0241(13) 0.0181(10) -0.0027(9) -0.0013(8) -0.0063(10)
C01N 0.0259(13) 0.0190(12) 0.0172(10) -0.0017(9) -0.0006(9) -0.0040(10)
C12 0.0290(14) 0.0258(14) 0.0237(11) -0.0026(10) -0.0037(10) -0.0111(11)
C01P 0.0344(14) 0.0215(13) 0.0241(12) -0.0083(10) -0.0062(10) -0.0045(11)
C01Q 0.0255(13) 0.0207(13) 0.0235(11) -0.0055(9) -0.0024(9) -0.0063(10)
C01R 0.0285(13) 0.0267(14) 0.0240(11) -0.0007(10) 0.0027(10) -0.0141(11)
O11 0.0448(15) 0.0625(18) 0.104(2) 0.0026(16) -0.0157(15) -0.0264(14)
C01T 0.0270(13) 0.0247(14) 0.0390(14) -0.0016(11) -0.0077(11) -0.0145(11)
C01U 0.0249(12) 0.0257(13) 0.0224(11) -0.0027(9) -0.0030(9) -0.0123(11)
C01V 0.0329(14) 0.0213(13) 0.0225(11) -0.0032(9) -0.0053(10) -0.0117(11)
C01W 0.0244(13) 0.0248(14) 0.0242(12) 0.0013(10) 0.0011(10) -0.0010(11)
C01X 0.0469(17) 0.0207(13) 0.0227(11) -0.0054(10) 0.0019(11) -0.0195(12)
C01Y 0.0238(12) 0.0177(12) 0.0205(10) -0.0020(9) -0.0006(9) -0.0073(10)
C01Z 0.0234(12) 0.0277(14) 0.0263(12) -0.0006(10) -0.0054(10) -0.0114(11)
C020 0.0258(13) 0.0215(13) 0.0217(11) -0.0023(9) 0.0015(9) -0.0008(10)
C021 0.0256(13) 0.0389(16) 0.0256(12) -0.0047(11) -0.0048(10) -0.0129(12)
C022 0.0269(13) 0.0359(16) 0.0241(12) -0.0006(10) 0.0015(10) -0.0149(12)
C023 0.0326(14) 0.0187(13) 0.0247(12) -0.0042(9) 0.0042(10) -0.0092(11)
C024 0.0196(12) 0.0347(15) 0.0268(12) 0.0047(11) -0.0068(10) -0.0066(11)
C025 0.0284(14) 0.0319(15) 0.0313(13) -0.0065(11) -0.0036(11) -0.0150(12)
C026 0.0281(14) 0.0301(15) 0.0349(13) -0.0018(11) -0.0125(11) -0.0098(12)
C027 0.0347(15) 0.0233(14) 0.0224(11) -0.0021(10) -0.0048(10) 0.0002(11)
C028 0.0328(14) 0.0164(13) 0.0314(13) -0.0021(10) 0.0055(11) -0.0004(11)
C029 0.0486(18) 0.0193(14) 0.0326(14) -0.0048(11) -0.0094(13) 0.0030(13)
C02A 0.0188(13) 0.0466(18) 0.0314(13) 0.0046(12) 0.0015(10) -0.0040(12)
C02B 0.0292(14) 0.0399(16) 0.0239(12) -0.0028(11) -0.0062(10) -0.0209(12)
C02C 0.0267(14) 0.0481(18) 0.0242(12) 0.0038(12) 0.0017(10) -0.0147(13)
C02D 0.0252(14) 0.0429(17) 0.0289(13) 0.0043(11) -0.0104(10) -0.0171(12)
C02E 0.0360(15) 0.0193(13) 0.0290(12) -0.0081(10) 0.0015(11) -0.0079(11)
C02F 0.0388(15) 0.0179(13) 0.0249(12) -0.0060(10) -0.0030(11) -0.0058(11)
C02G 0.0487(18) 0.0235(14) 0.0355(14) -0.0110(11) -0.0101(13) -0.0058(13)
C02H 0.0213(13) 0.0395(17) 0.0371(14) 0.0093(12) -0.0030(11) -0.0053(12)
C02I 0.0377(17) 0.0391(18) 0.0386(15) 0.0017(13) 0.0074(12) -0.0189(14)

loop_
_atom_type_symbol
_atom_type_description
_atom_type_scat_dispersion_real
_atom_type_scat_dispersion_imag
_atom_type_scat_source
C C 0.0033 0.0016 'International Tables Vol C Tables 4.2.6.8 and 6.1.1.4'
H H 0.0000 0.0000 'International Tables Vol C Tables 4.2.6.8 and 6.1.1.4'
N N 0.0061 0.0033 'International Tables Vol C Tables 4.2.6.8 and 6.1.1.4'
O O 0.0106 0.0060 'International Tables Vol C Tables 4.2.6.8 and 6.1.1.4'
Cl Cl 0.1484 0.1585 'International Tables Vol C Tables 4.2.6.8 and 6.1.1.4'
Ru Ru -1.2594 0.8363 'International Tables Vol C Tables 4.2.6.8 and 6.1.1.4'

loop_
_exptl_crystal_face_index_h
_exptl_crystal_face_index_k
_exptl_crystal_face_index_l
_exptl_crystal_face_perp_dist
6 -11 13 0.0535
-6 10 -16 0.0152
-15 -3 -6 0.0399
15 4 9 0.0666
1 -8 -29 0.0874
3 15 -16 0.0418
-3 -15 14 0.0285
4 9 29 0.1232
-15 -3 -8 0.0323

loop_
_geom_angle_atom_site_label_1
_geom_angle_atom_site_label_2
_geom_angle_atom_site_label_3
_geom_angle
_geom_angle_site_symmetry_1
_geom_angle_site_symmetry_3
_geom_angle_publ_flag
N21 Ru2 N24 101.11(7) . . ?
N21 Ru2 N23 157.19(7) . . ?
N21 Ru2 N27 86.51(7) . . ?
N23 Ru2 N24 100.76(7) . . ?
N27 Ru2 N24 88.55(7) . . ?
N27 Ru2 N23 87.61(7) . . ?
N22 Ru2 N24 179.11(7) . . ?
N22 Ru2 N21 79.19(8) . . ?
N22 Ru2 N23 79.04(8) . . ?
N22 Ru2 N27 92.31(7) . . ?
N22 Ru2 C21 93.29(8) . . ?
C21 Ru2 N24 85.86(8) . . ?
C21 Ru2 N21 92.80(8) . . ?
C21 Ru2 N23 95.18(8) . . ?
C21 Ru2 N27 174.13(8) . . ?
N13 Ru1 N14 102.55(7) . . ?
N13 Ru1 N17 87.86(8) . . ?
N12 Ru1 N13 78.83(8) . . ?
N12 Ru1 N14 178.50(8) . . ?
N12 Ru1 N11 79.04(8) . . ?
N12 Ru1 N17 91.62(8) . . ?
N12 Ru1 C11 94.58(8) . . ?
N11 Ru1 N13 157.48(8) . . ?
N11 Ru1 N14 99.55(8) . . ?
N11 Ru1 N17 88.65(8) . . ?
N17 Ru1 N14 87.84(7) . . ?
C11 Ru1 N13 91.54(8) . . ?
C11 Ru1 N14 86.00(8) . . ?
C11 Ru1 N11 94.32(9) . . ?
C11 Ru1 N17 173.53(8) . . ?
O14 Cl22 O15 109.21(12) . . ?
O14 Cl22 O13 109.97(13) . . ?
O16 Cl22 O14 110.77(12) . . ?
O16 Cl22 O15 109.37(13) . . ?
O16 Cl22 O13 108.50(12) . . ?
O13 Cl22 O15 108.99(12) . . ?
O6 Cl21 O7 108.65(14) . . ?
O6 Cl21 O5 109.89(15) . . ?
O6 Cl21 O8 109.22(13) . . ?
O5 Cl21 O7 109.30(14) . . ?
O5 Cl21 O8 110.33(15) . . ?
O8 Cl21 O7 109.43(14) . . ?
O3 Cl11 O4 109.52(13) . . ?
O3 Cl11 O2 110.18(13) . . ?
O4 Cl11 O2 108.29(14) . . ?
O1 Cl11 O3 110.81(13) . . ?
O1 Cl11 O4 109.52(15) . . ?
O1 Cl11 O2 108.47(14) . . ?
O12 Cl12 O11 110.97(17) . . ?
O9 Cl12 O12 109.16(17) . . ?
O9 Cl12 O10 111.27(18) . . ?
O9 Cl12 O11 107.34(18) . . ?
O10 Cl12 O12 109.25(14) . . ?
O10 Cl12 O11 108.85(17) . . ?
C00Y N24 Ru2 123.61(16) . . ?
C016 N24 Ru2 118.89(16) . . ?
C016 N24 C00Y 117.5(2) . . ?
C013 N21 Ru2 113.39(16) . . ?
C01Y N21 Ru2 128.31(15) . . ?
C01Y N21 C013 118.0(2) . . ?
C00Z N13 Ru1 113.20(15) . . ?
C01M N13 Ru1 129.11(16) . . ?
C01M N13 C00Z 117.6(2) . . ?
C012 N12 Ru1 119.65(16) . . ?
C015 N12 Ru1 119.31(16) . . ?
C015 N12 C012 121.0(2) . . ?
C01J N23 Ru2 113.10(15) . . ?
C01Q N23 Ru2 129.16(17) . . ?
C01Q N23 C01J 117.4(2) . . ?
C22 N27 Ru2 174.6(2) . . ?
C01C N22 Ru2 119.52(16) . . ?
C01H N22 Ru2 118.75(16) . . ?
C01H N22 C01C 121.7(2) . . ?
C11 N15 C017 112.6(2) . . ?
C11 N15 C01F 124.18(19) . . ?
C017 N15 C01F 123.3(2) . . ?
C014 N14 Ru1 119.29(16) . . ?
C014 N14 C018 116.9(2) . . ?
C018 N14 Ru1 123.80(16) . . ?
C01N N11 Ru1 113.06(15) . . ?
C01P N11 Ru1 129.06(17) . . ?
C01P N11 C01N 117.8(2) . . ?
C21 N25 C01D 123.61(19) . . ?
C21 N25 C01K 112.2(2) . . ?
C01K N25 C01D 124.2(2) . . ?
C12 N17 Ru1 174.3(2) . . ?
C11 N16 C01R 111.3(2) . . ?
C11 N16 C02H 127.2(2) . . ?
C01R N16 C02H 121.5(2) . . ?
C21 N26 C02A 127.1(2) . . ?
C21 N26 C02C 111.2(2) . . ?
C02C N26 C02A 121.7(2) . . ?
N24 C00Y C01D 118.20(19) . . ?
N24 C00Y C01G 121.9(2) . . ?
C01G C00Y C01D 119.9(2) . . ?
N13 C00Z C015 115.0(2) . . ?
N13 C00Z C01V 121.4(2) . . ?
C01V C00Z C015 123.5(2) . . ?
N25 C21 Ru2 121.05(16) . . ?
N26 C21 Ru2 135.68(18) . . ?
N26 C21 N25 103.19(19) . . ?
N15 C11 Ru1 121.29(16) . . ?
N16 C11 Ru1 135.71(17) . . ?
N16 C11 N15 102.92(19) . . ?
N12 C012 C01I 120.6(2) . . ?
N12 C012 C01N 112.5(2) . . ?
C01I C012 C01N 126.9(2) . . ?
N21 C013 C01E 121.6(2) . . ?
N21 C013 C01H 114.7(2) . . ?
C01E C013 C01H 123.5(2) . . ?
N14 C014 H014 118.1 . . ?
N14 C014 C025 123.7(2) . . ?
C025 C014 H014 118.1 . . ?
N12 C015 C00Z 112.86(19) . . ?
N12 C015 C01U 120.9(2) . . ?
C01U C015 C00Z 126.2(2) . . ?
N24 C016 H016 118.3 . . ?
N24 C016 C01T 123.4(2) . . ?
C01T C016 H016 118.3 . . ?
N15 C017 H017 127.0 . . ?
C01R C017 N15 106.0(2) . . ?
C01R C017 H017 127.0 . . ?
N14 C018 C01F 118.2(2) . . ?
N14 C018 C01L 121.7(2) . . ?
C01L C018 C01F 120.1(2) . . ?
N27 C22 C022 178.9(3) . . ?
N22 C01C C01J 113.1(2) . . ?
N22 C01C C024 120.0(2) . . ?
C024 C01C C01J 126.8(2) . . ?
N25 C01D C00Y 112.2(2) . . ?
N25 C01D H01A 109.2 . . ?
N25 C01D H01B 109.2 . . ?
C00Y C01D H01A 109.2 . . ?
C00Y C01D H01B 109.2 . . ?
H01A C01D H01B 107.9 . . ?
C013 C01E H01E 120.5 . . ?
C01X C01E C013 119.1(2) . . ?
C01X C01E H01E 120.5 . . ?
N15 C01F C018 112.2(2) . . ?
N15 C01F H01C 109.2 . . ?
N15 C01F H01D 109.2 . . ?
C018 C01F H01C 109.2 . . ?
C018 C01F H01D 109.2 . . ?
H01C C01F H01D 107.9 . . ?
C00Y C01G H01G 120.2 . . ?
C026 C01G C00Y 119.7(2) . . ?
C026 C01G H01G 120.2 . . ?
N22 C01H C013 113.0(2) . . ?
N22 C01H C02B 119.9(2) . . ?
C02B C01H C013 127.0(2) . . ?
C012 C01I H01I 120.9 . . ?
C012 C01I C01Z 118.3(2) . . ?
C01Z C01I H01I 120.9 . . ?
N23 C01J C01C 115.0(2) . . ?
N23 C01J C01W 121.9(2) . . ?
C01W C01J C01C 123.1(2) . . ?
N25 C01K H01K 126.8 . . ?
C02C C01K N25 106.3(2) . . ?
C02C C01K H01K 126.8 . . ?
C018 C01L H01L 119.8 . . ?
C021 C01L C018 120.4(2) . . ?
C021 C01L H01L 119.8 . . ?
N13 C01M H01M 118.5 . . ?
N13 C01M C020 122.9(2) . . ?
C020 C01M H01M 118.5 . . ?
N11 C01N C012 115.6(2) . . ?
N11 C01N C027 121.6(2) . . ?
C027 C01N C012 122.8(2) . . ?
N17 C12 C02I 179.4(3) . . ?
N11 C01P H01P 118.8 . . ?
N11 C01P C02G 122.3(2) . . ?
C02G C01P H01P 118.8 . . ?
N23 C01Q H01Q 118.4 . . ?
N23 C01Q C02E 123.2(2) . . ?
C02E C01Q H01Q 118.4 . . ?
N16 C01R H01R 126.4 . . ?
C017 C01R N16 107.2(2) . . ?
C017 C01R H01R 126.4 . . ?
C016 C01T H01T 120.7 . . ?
C026 C01T C016 118.6(2) . . ?
C026 C01T H01T 120.7 . . ?
C015 C01U H01U 120.9 . . ?
C015 C01U C01Z 118.3(2) . . ?
C01Z C01U H01U 120.9 . . ?
C00Z C01V H01V 120.1 . . ?
C02F C01V C00Z 119.8(2) . . ?
C02F C01V H01V 120.1 . . ?
C01J C01W H01W 120.1 . . ?
C01J C01W C028 119.7(2) . . ?
C028 C01W H01W 120.1 . . ?
C01E C01X H01X 120.2 . . ?
C01E C01X C023 119.6(2) . . ?
C023 C01X H01X 120.2 . . ?
N21 C01Y H01Y 118.9 . . ?
N21 C01Y C023 122.3(2) . . ?
C023 C01Y H01Y 118.9 . . ?
C01I C01Z H01Z 119.5 . . ?
C01U C01Z C01I 121.0(2) . . ?
C01U C01Z H01Z 119.5 . . ?
C01M C020 H020 120.4 . . ?
C01M C020 C02F 119.2(2) . . ?
C02F C020 H020 120.4 . . ?
C01L C021 H021 120.8 . . ?
C01L C021 C025 118.4(2) . . ?
C025 C021 H021 120.8 . . ?
C22 C022 H02A 109.5 . . ?
C22 C022 H02B 109.5 . . ?
C22 C022 H02C 109.5 . . ?
H02A C022 H02B 109.5 . . ?
H02A C022 H02C 109.5 . . ?
H02B C022 H02C 109.5 . . ?
C01X C023 H023 120.5 . . ?
C01Y C023 C01X 119.0(3) . . ?
C01Y C023 H023 120.5 . . ?
C01C C024 H024 120.7 . . ?
C01C C024 C02D 118.7(3) . . ?
C02D C024 H024 120.7 . . ?
C014 C025 C021 118.8(3) . . ?
C014 C025 H025 120.6 . . ?
C021 C025 H025 120.6 . . ?
C01G C026 H026 120.5 . . ?
C01T C026 C01G 118.9(2) . . ?
C01T C026 H026 120.5 . . ?
C01N C027 H027 120.1 . . ?
C029 C027 C01N 119.9(2) . . ?
C029 C027 H027 120.1 . . ?
C01W C028 H028 120.7 . . ?
C02E C028 C01W 118.6(2) . . ?
C02E C028 H028 120.7 . . ?
C027 C029 H029 121.0 . . ?
C02G C029 C027 118.1(3) . . ?
C02G C029 H029 121.0 . . ?
N26 C02A H02D 109.5 . . ?
N26 C02A H02E 109.5 . . ?
N26 C02A H02F 109.5 . . ?
H02D C02A H02E 109.5 . . ?
H02D C02A H02F 109.5 . . ?
H02E C02A H02F 109.5 . . ?
C01H C02B H02G 120.6 . . ?
C02D C02B C01H 118.9(2) . . ?
C02D C02B H02G 120.6 . . ?
N26 C02C H02H 126.4 . . ?
C01K C02C N26 107.1(2) . . ?
C01K C02C H02H 126.4 . . ?
C024 C02D H02I 119.7 . . ?
C02B C02D C024 120.6(2) . . ?
C02B C02D H02I 119.7 . . ?
C01Q C02E H02J 120.5 . . ?
C028 C02E C01Q 119.1(2) . . ?
C028 C02E H02J 120.5 . . ?
C01V C02F C020 118.7(2) . . ?
C01V C02F H02K 120.6 . . ?
C020 C02F H02K 120.6 . . ?
C01P C02G C029 120.3(3) . . ?
C01P C02G H02L 119.8 . . ?
C029 C02G H02L 119.8 . . ?
N16 C02H H02M 109.5 . . ?
N16 C02H H02N 109.5 . . ?
N16 C02H H02O 109.5 . . ?
H02M C02H H02N 109.5 . . ?
H02M C02H H02O 109.5 . . ?
H02N C02H H02O 109.5 . . ?
C12 C02I H02P 109.5 . . ?
C12 C02I H02Q 109.5 . . ?
C12 C02I H02R 109.5 . . ?
H02P C02I H02Q 109.5 . . ?
H02P C02I H02R 109.5 . . ?
H02Q C02I H02R 109.5 . . ?

loop_
_geom_bond_atom_site_label_1
_geom_bond_atom_site_label_2
_geom_bond_distance
_geom_bond_site_symmetry_2
_geom_bond_publ_flag
Ru2 N24 2.1229(19) . ?
Ru2 N21 2.0767(19) . ?
Ru2 N23 2.098(2) . ?
Ru2 N27 2.096(2) . ?
Ru2 N22 1.9626(18) . ?
Ru2 C21 2.044(2) . ?
Ru1 N13 2.0900(19) . ?
Ru1 N12 1.9666(19) . ?
Ru1 N14 2.1359(19) . ?
Ru1 N11 2.085(2) . ?
Ru1 N17 2.098(2) . ?
Ru1 C11 2.043(2) . ?
Cl22 O14 1.4376(19) . ?
Cl22 O15 1.444(2) . ?
Cl22 O16 1.4335(19) . ?
Cl22 O13 1.443(2) . ?
Cl21 O7 1.443(2) . ?
Cl21 O6 1.431(2) . ?
Cl21 O5 1.432(2) . ?
Cl21 O8 1.435(2) . ?
Cl11 O3 1.4350(19) . ?
Cl11 O4 1.437(2) . ?
Cl11 O2 1.437(2) . ?
Cl11 O1 1.430(2) . ?
Cl12 O12 1.426(2) . ?
Cl12 O9 1.407(2) . ?
Cl12 O10 1.425(2) . ?
Cl12 O11 1.443(3) . ?
N24 C00Y 1.354(3) . ?
N24 C016 1.351(3) . ?
N21 C013 1.365(3) . ?
N21 C01Y 1.355(3) . ?
N13 C00Z 1.364(3) . ?
N13 C01M 1.351(3) . ?
N12 C012 1.353(3) . ?
N12 C015 1.352(3) . ?
N23 C01J 1.371(3) . ?
N23 C01Q 1.343(3) . ?
N27 C22 1.134(3) . ?
N22 C01C 1.355(3) . ?
N22 C01H 1.351(3) . ?
N15 C11 1.364(3) . ?
N15 C017 1.387(3) . ?
N15 C01F 1.460(3) . ?
N14 C014 1.349(3) . ?
N14 C018 1.362(3) . ?
N11 C01N 1.370(3) . ?
N11 C01P 1.346(3) . ?
N25 C21 1.366(3) . ?
N25 C01D 1.452(3) . ?
N25 C01K 1.390(3) . ?
N17 C12 1.135(3) . ?
N16 C11 1.364(3) . ?
N16 C01R 1.397(3) . ?
N16 C02H 1.462(3) . ?
N26 C21 1.363(3) . ?
N26 C02A 1.453(3) . ?
N26 C02C 1.402(3) . ?
C00Y C01D 1.501(3) . ?
C00Y C01G 1.387(3) . ?
C00Z C015 1.476(3) . ?
C00Z C01V 1.389(3) . ?
C012 C01I 1.387(3) . ?
C012 C01N 1.471(3) . ?
C013 C01E 1.391(3) . ?
C013 C01H 1.476(4) . ?
C014 H014 0.9300 . ?
C014 C025 1.380(3) . ?
C015 C01U 1.383(3) . ?
C016 H016 0.9300 . ?
C016 C01T 1.384(3) . ?
C017 H017 0.9300 . ?
C017 C01R 1.339(4) . ?
C018 C01F 1.501(3) . ?
C018 C01L 1.385(3) . ?
C22 C022 1.458(3) . ?
C01C C01J 1.473(3) . ?
C01C C024 1.385(3) . ?
C01D H01A 0.9700 . ?
C01D H01B 0.9700 . ?
C01E H01E 0.9300 . ?
C01E C01X 1.374(4) . ?
C01F H01C 0.9700 . ?
C01F H01D 0.9700 . ?
C01G H01G 0.9300 . ?
C01G C026 1.385(4) . ?
C01H C02B 1.387(3) . ?
C01I H01I 0.9300 . ?
C01I C01Z 1.388(4) . ?
C01J C01W 1.386(4) . ?
C01K H01K 0.9300 . ?
C01K C02C 1.336(4) . ?
C01L H01L 0.9300 . ?
C01L C021 1.373(4) . ?
C01M H01M 0.9300 . ?
C01M C020 1.371(3) . ?
C01N C027 1.388(4) . ?
C12 C02I 1.464(4) . ?
C01P H01P 0.9300 . ?
C01P C02G 1.378(4) . ?
C01Q H01Q 0.9300 . ?
C01Q C02E 1.391(4) . ?
C01R H01R 0.9300 . ?
C01T H01T 0.9300 . ?
C01T C026 1.378(4) . ?
C01U H01U 0.9300 . ?
C01U C01Z 1.385(4) . ?
C01V H01V 0.9300 . ?
C01V C02F 1.376(4) . ?
C01W H01W 0.9300 . ?
C01W C028 1.387(4) . ?
C01X H01X 0.9300 . ?
C01X C023 1.384(4) . ?
C01Y H01Y 0.9300 . ?
C01Y C023 1.379(3) . ?
C01Z H01Z 0.9300 . ?
C020 H020 0.9300 . ?
C020 C02F 1.386(4) . ?
C021 H021 0.9300 . ?
C021 C025 1.381(4) . ?
C022 H02A 0.9600 . ?
C022 H02B 0.9600 . ?
C022 H02C 0.9600 . ?
C023 H023 0.9300 . ?
C024 H024 0.9300 . ?
C024 C02D 1.386(4) . ?
C025 H025 0.9300 . ?
C026 H026 0.9300 . ?
C027 H027 0.9300 . ?
C027 C029 1.381(4) . ?
C028 H028 0.9300 . ?
C028 C02E 1.380(4) . ?
C029 H029 0.9300 . ?
C029 C02G 1.379(4) . ?
C02A H02D 0.9600 . ?
C02A H02E 0.9600 . ?
C02A H02F 0.9600 . ?
C02B H02G 0.9300 . ?
C02B C02D 1.382(4) . ?
C02C H02H 0.9300 . ?
C02D H02I 0.9300 . ?
C02E H02J 0.9300 . ?
C02F H02K 0.9300 . ?
C02G H02L 0.9300 . ?
C02H H02M 0.9600 . ?
C02H H02N 0.9600 . ?
C02H H02O 0.9600 . ?
C02I H02P 0.9600 . ?
C02I H02Q 0.9600 . ?
C02I H02R 0.9600 . ?

loop_
_geom_torsion_atom_site_label_1
_geom_torsion_atom_site_label_2
_geom_torsion_atom_site_label_3
_geom_torsion_atom_site_label_4
_geom_torsion
_geom_torsion_site_symmetry_1
_geom_torsion_site_symmetry_2
_geom_torsion_site_symmetry_3
_geom_torsion_site_symmetry_4
_geom_torsion_publ_flag
Ru2 N24 C00Y C01D 2.6(3) . . . . ?
Ru2 N24 C00Y C01G -177.06(17) . . . . ?
Ru2 N24 C016 C01T 175.45(19) . . . . ?
Ru2 N21 C013 C01E -178.99(17) . . . . ?
Ru2 N21 C013 C01H 5.6(2) . . . . ?
Ru2 N21 C01Y C023 -178.59(17) . . . . ?
Ru2 N23 C01J C01C 5.2(2) . . . . ?
Ru2 N23 C01J C01W -174.47(18) . . . . ?
Ru2 N23 C01Q C02E 170.97(19) . . . . ?
Ru2 N22 C01C C01J 2.3(3) . . . . ?
Ru2 N22 C01C C024 -174.34(17) . . . . ?
Ru2 N22 C01H C013 -8.0(3) . . . . ?
Ru2 N22 C01H C02B 174.15(17) . . . . ?
Ru1 N13 C00Z C015 -8.7(3) . . . . ?
Ru1 N13 C00Z C01V 176.30(18) . . . . ?
Ru1 N13 C01M C020 -177.30(18) . . . . ?
Ru1 N12 C012 C01I 178.85(17) . . . . ?
Ru1 N12 C012 C01N 1.3(3) . . . . ?
Ru1 N12 C015 C00Z 4.2(3) . . . . ?
Ru1 N12 C015 C01U -179.12(17) . . . . ?
Ru1 N14 C014 C025 -175.6(2) . . . . ?
Ru1 N14 C018 C01F -1.9(3) . . . . ?
Ru1 N14 C018 C01L 177.89(17) . . . . ?
Ru1 N11 C01N C012 -4.8(3) . . . . ?
Ru1 N11 C01N C027 177.0(2) . . . . ?
Ru1 N11 C01P C02G -175.4(2) . . . . ?
N24 C00Y C01D N25 -53.0(3) . . . . ?
N24 C00Y C01G C026 0.5(4) . . . . ?
N24 C016 C01T C026 2.8(4) . . . . ?
N21 C013 C01E C01X -3.0(4) . . . . ?
N21 C013 C01H N22 1.1(3) . . . . ?
N21 C013 C01H C02B 178.7(2) . . . . ?
N21 C01Y C023 C01X 0.2(4) . . . . ?
N13 C00Z C015 N12 3.4(3) . . . . ?
N13 C00Z C015 C01U -173.1(2) . . . . ?
N13 C00Z C01V C02F 2.0(4) . . . . ?
N13 C01M C020 C02F -0.9(4) . . . . ?
N12 C012 C01I C01Z 0.6(4) . . . . ?
N12 C012 C01N N11 2.5(3) . . . . ?
N12 C012 C01N C027 -179.3(2) . . . . ?
N12 C015 C01U C01Z -0.1(4) . . . . ?
N23 C01J C01W C028 2.2(4) . . . . ?
N23 C01Q C02E C028 2.4(4) . . . . ?
N22 C01C C01J N23 -5.0(3) . . . . ?
N22 C01C C01J C01W 174.7(2) . . . . ?
N22 C01C C024 C02D -0.6(4) . . . . ?
N22 C01H C02B C02D 1.0(4) . . . . ?
N15 C017 C01R N16 -0.1(3) . . . . ?
N14 C014 C025 C021 -2.5(4) . . . . ?
N14 C018 C01F N15 51.7(3) . . . . ?
N14 C018 C01L C021 -2.3(4) . . . . ?
N11 C01N C027 C029 -1.2(4) . . . . ?
N11 C01P C02G C029 -0.9(5) . . . . ?
N25 C01K C02C N26 -0.3(3) . . . . ?
C00Y N24 C016 C01T -2.7(4) . . . . ?
C00Y C01G C026 C01T -0.4(4) . . . . ?
C00Z N13 C01M C020 5.9(3) . . . . ?
C00Z C015 C01U C01Z 176.1(2) . . . . ?
C00Z C01V C02F C020 3.1(4) . . . . ?
C21 N25 C01D C00Y 54.0(3) . . . . ?
C21 N25 C01K C02C 0.2(3) . . . . ?
C21 N26 C02C C01K 0.3(3) . . . . ?
C11 N15 C017 C01R 0.0(3) . . . . ?
C11 N15 C01F C018 -54.8(3) . . . . ?
C11 N16 C01R C017 0.2(3) . . . . ?
C012 N12 C015 C00Z -175.5(2) . . . . ?
C012 N12 C015 C01U 1.2(3) . . . . ?
C012 C01I C01Z C01U 0.4(4) . . . . ?
C012 C01N C027 C029 -179.3(3) . . . . ?
C013 N21 C01Y C023 -5.7(3) . . . . ?
C013 C01E C01X C023 -2.7(4) . . . . ?
C013 C01H C02B C02D -176.5(2) . . . . ?
C014 N14 C018 C01F -179.5(2) . . . . ?
C014 N14 C018 C01L 0.3(3) . . . . ?
C015 N12 C012 C01I -1.4(3) . . . . ?
C015 N12 C012 C01N -179.0(2) . . . . ?
C015 C00Z C01V C02F -172.6(2) . . . . ?
C015 C01U C01Z C01I -0.7(4) . . . . ?
C016 N24 C00Y C01D -179.3(2) . . . . ?
C016 N24 C00Y C01G 1.0(3) . . . . ?
C016 C01T C026 C01G -1.1(4) . . . . ?
C017 N15 C11 Ru1 -177.29(16) . . . . ?
C017 N15 C11 N16 0.1(3) . . . . ?
C017 N15 C01F C018 125.6(2) . . . . ?
C018 N14 C014 C025 2.1(4) . . . . ?
C018 C01L C021 C025 1.9(4) . . . . ?
C01C N22 C01H C013 173.4(2) . . . . ?
C01C N22 C01H C02B -4.4(3) . . . . ?
C01C C01J C01W C028 -177.5(2) . . . . ?
C01C C024 C02D C02B -2.7(4) . . . . ?
C01D N25 C21 Ru2 -0.9(3) . . . . ?
C01D N25 C21 N26 -178.1(2) . . . . ?
C01D N25 C01K C02C 178.2(2) . . . . ?
C01D C00Y C01G C026 -179.1(2) . . . . ?
C01E C013 C01H N22 -174.2(2) . . . . ?
C01E C013 C01H C02B 3.5(4) . . . . ?
C01E C01X C023 C01Y 4.1(4) . . . . ?
C01F N15 C11 Ru1 3.1(3) . . . . ?
C01F N15 C11 N16 -179.6(2) . . . . ?
C01F N15 C017 C01R 179.7(2) . . . . ?
C01F C018 C01L C021 177.5(2) . . . . ?
C01G C00Y C01D N25 126.7(2) . . . . ?
C01H N22 C01C C01J -179.2(2) . . . . ?
C01H N22 C01C C024 4.2(3) . . . . ?
C01H C013 C01E C01X 172.0(2) . . . . ?
C01H C02B C02D C024 2.5(4) . . . . ?
C01I C012 C01N N11 -174.9(2) . . . . ?
C01I C012 C01N C027 3.3(4) . . . . ?
C01J N23 C01Q C02E -1.6(4) . . . . ?
C01J C01C C024 C02D -176.7(2) . . . . ?
C01J C01W C028 C02E -1.3(4) . . . . ?
C01K N25 C21 Ru2 177.12(17) . . . . ?
C01K N25 C21 N26 0.0(3) . . . . ?
C01K N25 C01D C00Y -123.8(2) . . . . ?
C01L C018 C01F N15 -128.1(2) . . . . ?
C01L C021 C025 C014 0.3(4) . . . . ?
C01M N13 C00Z C015 168.6(2) . . . . ?
C01M N13 C00Z C01V -6.4(3) . . . . ?
C01M C020 C02F C01V -3.7(4) . . . . ?
C01N N11 C01P C02G 0.8(4) . . . . ?
C01N C012 C01I C01Z 177.8(2) . . . . ?
C01N C027 C029 C02G 1.0(4) . . . . ?
C01P N11 C01N C012 178.5(2) . . . . ?
C01P N11 C01N C027 0.3(4) . . . . ?
C01Q N23 C01J C01C 178.9(2) . . . . ?
C01Q N23 C01J C01W -0.8(3) . . . . ?
C01R N16 C11 Ru1 176.63(19) . . . . ?
C01R N16 C11 N15 -0.1(3) . . . . ?
C01V C00Z C015 N12 178.3(2) . . . . ?
C01V C00Z C015 C01U 1.8(4) . . . . ?
C01W C028 C02E C01Q -0.9(4) . . . . ?
C01Y N21 C013 C01E 7.1(3) . . . . ?
C01Y N21 C013 C01H -168.33(19) . . . . ?
C024 C01C C01J N23 171.4(2) . . . . ?
C024 C01C C01J C01W -8.9(4) . . . . ?
C027 C029 C02G C01P -0.1(5) . . . . ?
C02A N26 C21 Ru2 2.6(4) . . . . ?
C02A N26 C21 N25 179.1(3) . . . . ?
C02A N26 C02C C01K -179.0(3) . . . . ?
C02C N26 C21 Ru2 -176.6(2) . . . . ?
C02C N26 C21 N25 -0.1(3) . . . . ?
C02H N16 C11 Ru1 -3.3(4) . . . . ?
C02H N16 C11 N15 179.9(2) . . . . ?
C02H N16 C01R C017 -179.9(2) . . . . ?

loop_
_exptl_oxdiff_crystal_face_indexfrac_h
_exptl_oxdiff_crystal_face_indexfrac_k
_exptl_oxdiff_crystal_face_indexfrac_l
_exptl_oxdiff_crystal_face_x
_exptl_oxdiff_crystal_face_y
_exptl_oxdiff_crystal_face_z
5.8579 -11.1193 13.3648 0.2304 0.9682 0.0973
-5.8257 10.2604 -16.4446 -0.2319 -0.9727 0.0092
-14.6582 -2.8497 -5.7289 -0.9219 -0.3833 -0.0566
14.5989 3.7304 8.6880 0.9221 0.3839 -0.0480
0.7850 -7.9788 -28.6017 0.0159 -0.0269 0.9995
3.4556 14.8846 -15.6817 0.3841 -0.9226 0.0362
-3.4268 -15.2778 14.4117 -0.3841 0.9232 0.0093
3.5837 9.1257 29.0580 0.2638 0.1055 -0.9588
-14.6398 -3.4103 -7.6025 -0.9232 -0.3841 0.0094
